data_4024677
loop_
_publ_author_name
'Graham Pattison'
'Graham Sandford'
'Dmitry S. Yufit'
'Judith A. K. Howard'
'John A. Christopher'
'David D. Miller'

_publ_contact_author_address
;
Department of Chemistry
University of Durham
South Rd.
Durham
DH1 3LE
UK
;
_publ_contact_author_email d.s.yufit@durham.ac.uk
_publ_contact_author_fax '0191 384 4737'
_publ_contact_author_name 'Dmitry Yufit'
_publ_contact_author_phone '0191 334 2004'
_publ_section_title
;
Polysubstituted Pyridazinones from Sequential Nucleophilic Substitution
Reactions of Tetrafluoropyridazine
;
_journal_name_full 'Journal of Organic Chemistry'
_journal_page_first 5533
_journal_page_last 5540
_journal_paper_doi 10.1021/jo9006943
_journal_volume 74
_journal_year 2009
_chemical_formula_moiety 'C12 H19 N5 O2'
_chemical_formula_sum 'C12 H19 N5 O2'
_chemical_formula_weight 265.32
_chemical_name_systematic
; 
 ? 
;
_space_group_IT_number 2
_symmetry_cell_setting triclinic
_symmetry_Int_Tables_number 2
_symmetry_space_group_name_Hall '-P 1'
_symmetry_space_group_name_H-M 'P -1'
_atom_sites_solution_hydrogens difmap
_atom_sites_solution_primary direct
_atom_sites_solution_secondary difmap
_audit_creation_method
;
manual editing of the CIF file 
created by SHELXTL Ver. 6.14
and processed with modiCIfer-09152005. 
;
_cell_angle_alpha 101.189(10)
_cell_angle_beta 112.835(10)
_cell_angle_gamma 102.974(10)
_cell_formula_units_Z 2
_cell_length_a 7.9081(11)
_cell_length_b 9.3887(11)
_cell_length_c 10.1211(18)
_cell_measurement_reflns_used 4724
_cell_measurement_temperature 293(2)
_cell_measurement_theta_max 30.48
_cell_measurement_theta_min 2.30
_cell_volume 640.96(16)
_computing_cell_refinement 'CrystalClear (Rigaku Inc., 2007)'
_computing_data_collection 'CrystalClear (Rigaku Inc., 2007)'
_computing_data_reduction 'CrystalClear (Rigaku Inc., 2007)'
_computing_molecular_graphics 'SHELXTL Ver. 6.14'
_computing_publication_material 'SHELXTL Ver. 6.14'
_computing_structure_refinement 'SHELXTL Ver. 6.14'
_computing_structure_solution 'SHELXTL Ver. 6.14 (Bruker-AXS, 2003)'
_diffrn_ambient_temperature 293(2)
_diffrn_detector_area_resol_mean 10.0000
_diffrn_measured_fraction_theta_full 0.994
_diffrn_measured_fraction_theta_max 0.994
_diffrn_measurement_device_type 'R-AXIS SPIDER'
_diffrn_measurement_method dtprofit.ref
_diffrn_radiation_monochromator 'Graphite Monochromator'
_diffrn_radiation_source 'fine-focus sealed tube'
_diffrn_radiation_type Mo-K\a
_diffrn_radiation_wavelength 0.71073
_diffrn_reflns_av_R_equivalents 0.0446
_diffrn_reflns_av_sigmaI/netI 0.0448
_diffrn_reflns_limit_h_max 10
_diffrn_reflns_limit_h_min -10
_diffrn_reflns_limit_k_max 12
_diffrn_reflns_limit_k_min -12
_diffrn_reflns_limit_l_max 13
_diffrn_reflns_limit_l_min -13
_diffrn_reflns_number 10082
_diffrn_reflns_theta_full 29.00
_diffrn_reflns_theta_max 29.00
_diffrn_reflns_theta_min 3.11
_exptl_absorpt_coefficient_mu 0.098
_exptl_absorpt_correction_T_max 0.9951
_exptl_absorpt_correction_T_min 0.9732
_exptl_absorpt_correction_type numerical
_exptl_absorpt_process_details
;
NUMABS (Rigaku Inc., 2007)
;
_exptl_crystal_colour colorless
_exptl_crystal_density_diffrn 1.375
_exptl_crystal_density_method 'not measured'
_exptl_crystal_description plate
_exptl_crystal_F_000 284
_exptl_crystal_size_max 0.28
_exptl_crystal_size_mid 0.26
_exptl_crystal_size_min 0.05
_refine_diff_density_max 0.424
_refine_diff_density_min -0.251
_refine_diff_density_rms 0.050
_refine_ls_extinction_coef 0.090(16)
_refine_ls_extinction_expression Fc^*^=kFc[1+0.001xFc^2^\l^3^/sin(2\q)]^-1/4^
_refine_ls_extinction_method SHELXL
_refine_ls_goodness_of_fit_ref 1.030
_refine_ls_hydrogen_treatment refall
_refine_ls_matrix_type full
_refine_ls_number_parameters 249
_refine_ls_number_reflns 3381
_refine_ls_number_restraints 0
_refine_ls_restrained_S_all 1.030
_refine_ls_R_factor_all 0.0664
_refine_ls_R_factor_gt 0.0580
_refine_ls_shift/su_max 0.000
_refine_ls_shift/su_mean 0.000
_refine_ls_structure_factor_coef Fsqd
_refine_ls_weighting_details 'calc w=1/[\s^2^(Fo^2^)+(0.1000P)^2^+0.0800P] where P=(Fo^2^+2Fc^2^)/3'
_refine_ls_weighting_scheme calc
_refine_ls_wR_factor_gt 0.1649
_refine_ls_wR_factor_ref 0.1733
_reflns_number_gt 2881
_reflns_number_total 3381
_reflns_threshold_expression >2sigma(I)
_cod_data_source_file jo9006943_si_006.cif
_cod_data_source_block 12a_s081
_cod_depositor_comments
;
The following automatic conversions were performed:
'_symmetry_cell_setting' value 'Triclinic' changed to 'triclinic'
according to '/home/saulius/struct/CIF-dictionaries/cif_core.dic'
dictionary named 'cif_core.dic' version 2.4.1 from 2010-06-29.

Automatic conversion script
Id: cif_fix_enum 1527 2010-12-29 10:47:43Z saulius 
;
_cod_original_sg_symbol_Hall '-P 1        '
_cod_original_sg_symbol_H-M 'P -1        '
_cod_database_code 4024677

loop_
_symmetry_equiv_pos_as_xyz
'x, y, z'
'-x, -y, -z'

loop_
_atom_site_label
_atom_site_type_symbol
_atom_site_fract_x
_atom_site_fract_y
_atom_site_fract_z
_atom_site_U_iso_or_equiv
_atom_site_adp_type
_atom_site_occupancy
_atom_site_symmetry_multiplicity
_atom_site_calc_flag
_atom_site_refinement_flags
_atom_site_disorder_assembly
_atom_site_disorder_group
O1 O 0.06441(14) 0.85341(12) 0.57344(14) 0.0462(3) Uani 1 1 d . . .
O2 O 0.28953(18) 0.52828(13) 0.86172(16) 0.0571(4) Uani 1 1 d . . .
N1 N 0.44487(17) 1.17980(13) 0.63596(14) 0.0381(3) Uani 1 1 d . . .
N2 N 0.26911(17) 1.07143(13) 0.58681(15) 0.0393(3) Uani 1 1 d . . .
N3 N 0.75670(16) 0.95569(14) 0.77698(15) 0.0411(3) Uani 1 1 d . . .
N4 N 0.77791(17) 1.24933(14) 0.74660(15) 0.0424(3) Uani 1 1 d . . .
N5 N 0.39159(15) 0.76179(12) 0.73908(13) 0.0337(3) Uani 1 1 d . . .
C1 C 0.23578(19) 0.93404(15) 0.61365(16) 0.0350(3) Uani 1 1 d . . .
C2 C 0.40643(18) 0.89339(14) 0.68918(15) 0.0326(3) Uani 1 1 d . . .
C3 C 0.58768(18) 0.98990(14) 0.72074(15) 0.0325(3) Uani 1 1 d . . .
C4 C 0.59762(19) 1.14073(15) 0.69912(15) 0.0337(3) Uani 1 1 d . . .
C5 C 0.9429(2) 1.07185(19) 0.8215(2) 0.0456(4) Uani 1 1 d . . .
C6 C 0.9362(2) 1.23140(18) 0.86911(19) 0.0457(4) Uani 1 1 d . . .
C7 C 0.7560(2) 0.79732(18) 0.7328(2) 0.0453(4) Uani 1 1 d . . .
C8 C 0.7823(3) 1.40738(19) 0.7575(3) 0.0548(5) Uani 1 1 d . . .
C9 C 0.2230(2) 0.62182(16) 0.6470(2) 0.0494(4) Uani 1 1 d . . .
C10 C 0.2597(3) 0.49196(17) 0.7092(2) 0.0548(5) Uani 1 1 d . . .
C11 C 0.4565(3) 0.66100(19) 0.9515(2) 0.0545(5) Uani 1 1 d . . .
C12 C 0.4324(3) 0.79795(17) 0.89748(18) 0.0451(4) Uani 1 1 d . . .
H2N H 0.172(3) 1.104(2) 0.545(2) 0.060(6) Uiso 1 1 d . . .
H51 H 0.976(3) 1.056(2) 0.737(3) 0.065(6) Uiso 1 1 d . . .
H52 H 1.042(3) 1.056(2) 0.903(2) 0.050(5) Uiso 1 1 d . . .
H61 H 1.053(3) 1.301(2) 0.888(2) 0.051(5) Uiso 1 1 d . . .
H62 H 0.925(3) 1.255(2) 0.963(2) 0.053(5) Uiso 1 1 d . . .
H71 H 0.739(3) 0.744(3) 0.799(3) 0.070(6) Uiso 1 1 d . . .
H72 H 0.881(4) 0.799(3) 0.742(3) 0.087(8) Uiso 1 1 d . . .
H73 H 0.664(4) 0.743(3) 0.637(3) 0.080(7) Uiso 1 1 d . . .
H81 H 0.695(3) 1.413(3) 0.657(3) 0.071(7) Uiso 1 1 d . . .
H82 H 0.907(4) 1.471(3) 0.784(3) 0.088(8) Uiso 1 1 d . . .
H83 H 0.744(4) 1.452(3) 0.837(3) 0.091(8) Uiso 1 1 d . . .
H91 H 0.085(3) 0.629(2) 0.643(2) 0.068(6) Uiso 1 1 d . . .
H92 H 0.207(3) 0.595(3) 0.544(3) 0.066(6) Uiso 1 1 d . . .
H101 H 0.374(3) 0.470(3) 0.704(2) 0.065(6) Uiso 1 1 d . . .
H102 H 0.145(3) 0.393(2) 0.660(2) 0.055(5) Uiso 1 1 d . . .
H111 H 0.575(3) 0.642(2) 0.945(2) 0.057(5) Uiso 1 1 d . . .
H112 H 0.477(3) 0.678(3) 1.055(3) 0.076(7) Uiso 1 1 d . . .
H121 H 0.546(3) 0.888(2) 0.952(2) 0.059(5) Uiso 1 1 d . . .
H122 H 0.331(3) 0.828(3) 0.914(3) 0.067(6) Uiso 1 1 d . . .

loop_
_atom_site_aniso_label
_atom_site_aniso_U_11
_atom_site_aniso_U_22
_atom_site_aniso_U_33
_atom_site_aniso_U_23
_atom_site_aniso_U_13
_atom_site_aniso_U_12
O1 0.0252(5) 0.0372(5) 0.0712(8) 0.0216(5) 0.0153(5) 0.0092(4)
O2 0.0507(7) 0.0426(6) 0.0736(8) 0.0295(6) 0.0227(6) 0.0078(5)
N1 0.0305(6) 0.0324(5) 0.0466(7) 0.0149(5) 0.0132(5) 0.0074(4)
N2 0.0266(6) 0.0337(6) 0.0524(7) 0.0182(5) 0.0111(5) 0.0090(4)
N3 0.0254(5) 0.0366(6) 0.0549(7) 0.0147(5) 0.0115(5) 0.0103(4)
N4 0.0290(6) 0.0351(6) 0.0541(7) 0.0144(5) 0.0132(5) 0.0042(5)
N5 0.0295(5) 0.0257(5) 0.0377(6) 0.0092(4) 0.0095(4) 0.0053(4)
C1 0.0272(6) 0.0312(6) 0.0428(7) 0.0117(5) 0.0121(5) 0.0092(5)
C2 0.0268(6) 0.0286(6) 0.0383(7) 0.0107(5) 0.0109(5) 0.0083(5)
C3 0.0261(6) 0.0314(6) 0.0350(6) 0.0095(5) 0.0102(5) 0.0078(5)
C4 0.0281(6) 0.0316(6) 0.0370(6) 0.0109(5) 0.0122(5) 0.0065(5)
C5 0.0246(6) 0.0470(8) 0.0561(9) 0.0164(7) 0.0110(6) 0.0087(6)
C6 0.0279(7) 0.0427(8) 0.0499(9) 0.0106(6) 0.0080(6) 0.0028(6)
C7 0.0378(8) 0.0409(8) 0.0602(10) 0.0183(7) 0.0208(7) 0.0186(6)
C8 0.0413(8) 0.0349(7) 0.0797(13) 0.0207(8) 0.0225(9) 0.0037(6)
C9 0.0433(8) 0.0290(6) 0.0503(9) 0.0089(6) 0.0033(7) 0.0014(6)
C10 0.0469(9) 0.0283(7) 0.0688(11) 0.0124(7) 0.0102(8) 0.0075(6)
C11 0.0604(11) 0.0426(8) 0.0512(9) 0.0213(7) 0.0172(8) 0.0092(7)
C12 0.0519(9) 0.0334(7) 0.0447(8) 0.0112(6) 0.0194(7) 0.0099(6)

loop_
_atom_type_symbol
_atom_type_description
_atom_type_scat_dispersion_real
_atom_type_scat_dispersion_imag
_atom_type_scat_source
C C 0.0033 0.0016 'International Tables Vol C Tables 4.2.6.8 and 6.1.1.4'
H H 0.0000 0.0000 'International Tables Vol C Tables 4.2.6.8 and 6.1.1.4'
N N 0.0061 0.0033 'International Tables Vol C Tables 4.2.6.8 and 6.1.1.4'
O O 0.0106 0.0060 'International Tables Vol C Tables 4.2.6.8 and 6.1.1.4'

loop_
_geom_angle_atom_site_label_1
_geom_angle_atom_site_label_2
_geom_angle_atom_site_label_3
_geom_angle
_geom_angle_site_symmetry_1
_geom_angle_site_symmetry_3
_geom_angle_publ_flag
C11 O2 C10 109.19(13) . . yes
C4 N1 N2 116.66(11) . . yes
C1 N2 N1 126.79(12) . . yes
C1 N2 H2N 119.9(15) . . ?
N1 N2 H2N 112.7(15) . . ?
C3 N3 C5 119.95(12) . . yes
C3 N3 C7 120.81(12) . . yes
C5 N3 C7 113.61(12) . . yes
C4 N4 C6 114.24(12) . . yes
C4 N4 C8 116.53(13) . . yes
C6 N4 C8 115.46(13) . . yes
C2 N5 C12 113.05(10) . . yes
C2 N5 C9 119.63(11) . . yes
C12 N5 C9 110.77(13) . . yes
O1 C1 N2 119.02(12) . . yes
O1 C1 C2 125.05(12) . . yes
N2 C1 C2 115.92(12) . . yes
C3 C2 N5 119.92(11) . . yes
C3 C2 C1 119.13(12) . . yes
N5 C2 C1 120.85(12) . . yes
N3 C3 C2 124.34(12) . . yes
N3 C3 C4 118.76(11) . . yes
C2 C3 C4 116.82(11) . . yes
N1 C4 N4 117.17(12) . . yes
N1 C4 C3 123.46(12) . . yes
N4 C4 C3 119.37(12) . . yes
N3 C5 C6 111.16(12) . . yes
N3 C5 H51 108.9(13) . . ?
C6 C5 H51 111.4(13) . . ?
N3 C5 H52 108.8(12) . . ?
C6 C5 H52 110.1(11) . . ?
H51 C5 H52 106.4(17) . . ?
N4 C6 C5 108.67(13) . . yes
N4 C6 H61 109.6(12) . . ?
C5 C6 H61 108.1(12) . . ?
N4 C6 H62 111.8(12) . . ?
C5 C6 H62 112.8(12) . . ?
H61 C6 H62 105.8(17) . . ?
N3 C7 H71 112.5(14) . . ?
N3 C7 H72 109.1(16) . . ?
H71 C7 H72 104(2) . . ?
N3 C7 H73 112.0(17) . . ?
H71 C7 H73 109(2) . . ?
H72 C7 H73 110(2) . . ?
N4 C8 H81 110.5(13) . . ?
N4 C8 H82 110.4(17) . . ?
H81 C8 H82 106(2) . . ?
N4 C8 H83 112.0(15) . . ?
H81 C8 H83 110(2) . . ?
H82 C8 H83 107(2) . . ?
N5 C9 C10 108.98(13) . . yes
N5 C9 H91 115.5(12) . . ?
C10 C9 H91 106.7(12) . . ?
N5 C9 H92 108.9(13) . . ?
C10 C9 H92 108.5(13) . . ?
H91 C9 H92 108.1(18) . . ?
O2 C10 C9 110.64(14) . . yes
O2 C10 H101 109.6(13) . . ?
C9 C10 H101 110.9(13) . . ?
O2 C10 H102 101.2(11) . . ?
C9 C10 H102 114.7(11) . . ?
H101 C10 H102 109.5(16) . . ?
O2 C11 C12 111.25(14) . . yes
O2 C11 H111 109.9(12) . . ?
C12 C11 H111 107.4(12) . . ?
O2 C11 H112 106.9(15) . . ?
C12 C11 H112 113.0(14) . . ?
H111 C11 H112 108.5(19) . . ?
N5 C12 C11 110.06(13) . . yes
N5 C12 H121 106.9(13) . . ?
C11 C12 H121 113.3(13) . . ?
N5 C12 H122 111.9(14) . . ?
C11 C12 H122 109.9(14) . . ?
H121 C12 H122 104.8(18) . . ?

loop_
_geom_bond_atom_site_label_1
_geom_bond_atom_site_label_2
_geom_bond_distance
_geom_bond_site_symmetry_2
_geom_bond_publ_flag
O1 C1 1.2518(16) . yes
O2 C11 1.419(2) . yes
O2 C10 1.426(2) . yes
N1 C4 1.3012(18) . yes
N1 N2 1.3589(15) . yes
N2 C1 1.3587(17) . yes
N2 H2N 0.88(2) . ?
N3 C3 1.3737(17) . yes
N3 C5 1.4607(18) . yes
N3 C7 1.4654(19) . yes
N4 C4 1.3888(17) . yes
N4 C6 1.450(2) . yes
N4 C8 1.458(2) . yes
N5 C2 1.4208(16) . yes
N5 C12 1.459(2) . yes
N5 C9 1.4650(17) . yes
C1 C2 1.4474(18) . yes
C2 C3 1.3880(17) . yes
C3 C4 1.4639(18) . yes
C5 C6 1.501(2) . yes
C5 H51 0.98(2) . ?
C5 H52 0.96(2) . ?
C6 H61 0.93(2) . ?
C6 H62 0.98(2) . ?
C7 H71 0.94(3) . ?
C7 H72 0.96(3) . ?
C7 H73 0.91(3) . ?
C8 H81 1.00(3) . ?
C8 H82 0.93(3) . ?
C8 H83 1.02(3) . ?
C9 C10 1.511(2) . yes
C9 H91 1.09(2) . ?
C9 H92 0.97(2) . ?
C10 H101 0.99(2) . ?
C10 H102 1.01(2) . ?
C11 C12 1.514(2) . yes
C11 H111 1.02(2) . ?
C11 H112 0.97(3) . ?
C12 H121 0.96(2) . ?
C12 H122 0.97(2) . ?

loop_
_geom_hbond_atom_site_label_D
_geom_hbond_atom_site_label_H
_geom_hbond_atom_site_label_A
_geom_hbond_distance_DH
_geom_hbond_distance_HA
_geom_hbond_distance_DA
_geom_hbond_angle_DHA
_geom_hbond_site_symmetry_A
N2 H2N O1 0.88(2) 1.97(2) 2.8364(16) 172(2) 2_576

loop_
_geom_torsion_atom_site_label_1
_geom_torsion_atom_site_label_2
_geom_torsion_atom_site_label_3
_geom_torsion_atom_site_label_4
_geom_torsion
_geom_torsion_site_symmetry_1
_geom_torsion_site_symmetry_2
_geom_torsion_site_symmetry_3
_geom_torsion_site_symmetry_4
_geom_torsion_publ_flag
C4 N1 N2 C1 9.2(2) . . . . yes
N1 N2 C1 O1 172.77(13) . . . . yes
N1 N2 C1 C2 -6.8(2) . . . . yes
C12 N5 C2 C3 80.44(16) . . . . yes
C9 N5 C2 C3 -146.29(15) . . . . yes
C12 N5 C2 C1 -95.68(15) . . . . yes
C9 N5 C2 C1 37.58(19) . . . . yes
O1 C1 C2 C3 176.75(13) . . . . yes
N2 C1 C2 C3 -3.7(2) . . . . yes
O1 C1 C2 N5 -7.1(2) . . . . yes
N2 C1 C2 N5 172.47(12) . . . . yes
C5 N3 C3 C2 -173.45(14) . . . . yes
C7 N3 C3 C2 34.7(2) . . . . yes
C5 N3 C3 C4 3.2(2) . . . . yes
C7 N3 C3 C4 -148.59(14) . . . . yes
N5 C2 C3 N3 11.1(2) . . . . yes
C1 C2 C3 N3 -172.74(13) . . . . yes
N5 C2 C3 C4 -165.69(12) . . . . yes
C1 C2 C3 C4 10.50(19) . . . . yes
N2 N1 C4 N4 178.53(12) . . . . yes
N2 N1 C4 C3 -1.0(2) . . . . yes
C6 N4 C4 N1 154.23(14) . . . . yes
C8 N4 C4 N1 15.5(2) . . . . yes
C6 N4 C4 C3 -26.23(19) . . . . yes
C8 N4 C4 C3 -164.98(15) . . . . yes
N3 C3 C4 N1 174.54(13) . . . . yes
C2 C3 C4 N1 -8.5(2) . . . . yes
N3 C3 C4 N4 -5.0(2) . . . . yes
C2 C3 C4 N4 171.98(12) . . . . yes
C3 N3 C5 C6 27.7(2) . . . . yes
C7 N3 C5 C6 -178.59(15) . . . . yes
C4 N4 C6 C5 56.34(18) . . . . yes
C8 N4 C6 C5 -164.46(15) . . . . yes
N3 C5 C6 N4 -56.4(2) . . . . yes
C2 N5 C9 C10 169.72(14) . . . . yes
C12 N5 C9 C10 -56.06(19) . . . . yes
C11 O2 C10 C9 -61.84(18) . . . . yes
N5 C9 C10 O2 59.8(2) . . . . yes
C10 O2 C11 C12 60.1(2) . . . . yes
C2 N5 C12 C11 -167.91(13) . . . . yes
C9 N5 C12 C11 54.70(17) . . . . yes
O2 C11 C12 N5 -56.9(2) . . . . yes

loop_
_cod_related_entry_id
_cod_related_entry_database
_cod_related_entry_code
1 ChemSpider 30658995
